data_2204039
loop_
_publ_author_name
'G\"orlitz, Jessica J.'
'Nielsen, Pia'
'Toftlund, Hans'
'Bond, Andrew D.'

_publ_section_title
;
2,6-Bis[bis(2-pyridyl)hydroxymethyl]pyridine
;
_journal_issue 8
_journal_name_full 'Acta Crystallographica, Section E'
_journal_page_first o1318
_journal_page_last o1319
_journal_paper_doi 10.1107/S1600536804016368
_journal_volume 60
_journal_year 2004
_chemical_formula_iupac 'C27 H21 N5 O2'
_chemical_formula_moiety 'C27 H21 N5 O2'
_chemical_formula_sum 'C27 H21 N5 O2'
_chemical_formula_weight 447.49
_chemical_name_systematic
;
2,6-bis[bis(2-pyridyl)hydroxymethyl]pyridine
;
_space_group_IT_number 15
_symmetry_cell_setting monoclinic
_symmetry_space_group_name_Hall '-C 2yc'
_symmetry_space_group_name_H-M 'C 1 2/c 1'
_atom_sites_solution_hydrogens geom
_atom_sites_solution_primary direct
_atom_sites_solution_secondary difmap
_cell_angle_alpha 90.00
_cell_angle_beta 92.2160(10)
_cell_angle_gamma 90.00
_cell_formula_units_Z 4
_cell_length_a 15.0847(12)
_cell_length_b 7.6587(6)
_cell_length_c 18.4907(15)
_cell_measurement_reflns_used 2609
_cell_measurement_temperature 180(2)
_cell_measurement_theta_max 26.36
_cell_measurement_theta_min 2.70
_cell_volume 2134.6(3)
_computing_cell_refinement 'SAINT (Bruker, 2003)'
_computing_data_collection 'APEX2 (Bruker--Nonius, 2003)'
_computing_data_reduction SAINT
_computing_molecular_graphics SHELXTL
_computing_publication_material SHELXTL
_computing_structure_refinement SHELXTL
_computing_structure_solution 'SHELXTL (Sheldrick, 2000)'
_diffrn_ambient_temperature 180(2)
_diffrn_measured_fraction_theta_full 0.983
_diffrn_measured_fraction_theta_max 0.983
_diffrn_measurement_device_type 'Bruker--Nonius X8APEX-II CCD'
_diffrn_measurement_method 'Thin-slice \w and \f'
_diffrn_radiation_monochromator graphite
_diffrn_radiation_source 'fine-focus sealed tube'
_diffrn_radiation_type MoK\a
_diffrn_radiation_wavelength 0.71073
_diffrn_reflns_av_R_equivalents 0.0216
_diffrn_reflns_av_sigmaI/netI 0.0227
_diffrn_reflns_limit_h_max 18
_diffrn_reflns_limit_h_min -18
_diffrn_reflns_limit_k_max 9
_diffrn_reflns_limit_k_min -9
_diffrn_reflns_limit_l_max 18
_diffrn_reflns_limit_l_min -23
_diffrn_reflns_number 6383
_diffrn_reflns_theta_full 26.36
_diffrn_reflns_theta_max 26.36
_diffrn_reflns_theta_min 3.55
_diffrn_standards_number 0
_exptl_absorpt_coefficient_mu 0.091
_exptl_absorpt_correction_T_max 0.989
_exptl_absorpt_correction_T_min 0.877
_exptl_absorpt_correction_type multi-scan
_exptl_absorpt_process_details '(SADABS; Sheldrick, 2003)'
_exptl_crystal_colour yellow
_exptl_crystal_density_diffrn 1.392
_exptl_crystal_density_method 'not measured'
_exptl_crystal_description block
_exptl_crystal_F_000 936
_exptl_crystal_size_max 0.25
_exptl_crystal_size_mid 0.15
_exptl_crystal_size_min 0.12
_refine_diff_density_max 0.230
_refine_diff_density_min -0.153
_refine_ls_extinction_method none
_refine_ls_goodness_of_fit_ref 1.035
_refine_ls_hydrogen_treatment mixed
_refine_ls_matrix_type full
_refine_ls_number_parameters 159
_refine_ls_number_reflns 2142
_refine_ls_number_restraints 0
_refine_ls_restrained_S_all 1.035
_refine_ls_R_factor_all 0.0461
_refine_ls_R_factor_gt 0.0355
_refine_ls_shift/su_max 0.000
_refine_ls_shift/su_mean 0.000
_refine_ls_structure_factor_coef Fsqd
_refine_ls_weighting_details 'calc w = 1/[\s^2^(Fo^2^)+(0.0435P)^2^+1.2461P] where P = (Fo^2^+2Fc^2^)/3'
_refine_ls_weighting_scheme calc
_refine_ls_wR_factor_gt 0.0890
_refine_ls_wR_factor_ref 0.0947
_reflns_number_gt 1754
_reflns_number_total 2142
_reflns_threshold_expression I>2\s(I)
_cod_data_source_file hg6065.cif
_cod_original_sg_symbol_H-M 'C 2/c'
_cod_database_code 2204039

loop_
_symmetry_equiv_pos_as_xyz
'x, y, z'
'-x, y, -z+1/2'
'x+1/2, y+1/2, z'
'-x+1/2, y+1/2, -z+1/2'
'-x, -y, -z'
'x, -y, z-1/2'
'-x+1/2, -y+1/2, -z'
'x+1/2, -y+1/2, z-1/2'

loop_
_atom_site_label
_atom_site_fract_x
_atom_site_fract_y
_atom_site_fract_z
_atom_site_U_iso_or_equiv
_atom_site_adp_type
_atom_site_calc_flag
_atom_site_refinement_flags
_atom_site_occupancy
_atom_site_type_symbol
O1 0.61086(7) 0.08213(13) 0.42237(5) 0.0354(3) Uani d . 1 O
H1 0.6622(15) 0.130(3) 0.4367(11) 0.079(7) Uiso d . 1 H
N1 0.5000 0.17985(19) 0.2500 0.0258(3) Uani d S 1 N
N2 0.71972(7) 0.32585(15) 0.39605(6) 0.0323(3) Uani d . 1 N
N3 0.47672(8) 0.45330(15) 0.36886(6) 0.0354(3) Uani d . 1 N
C1 0.5000 -0.1804(3) 0.2500 0.0410(5) Uani d S 1 C
H1A 0.5000 -0.3045 0.2500 0.049 Uiso d SR 1 H
C2 0.53986(9) -0.09033(18) 0.30715(8) 0.0359(3) Uani d . 1 C
H2A 0.5678 -0.1507 0.3467 0.043 Uiso calc R 1 H
C3 0.53805(8) 0.09106(16) 0.30532(7) 0.0274(3) Uani d . 1 C
C4 0.57631(8) 0.19950(16) 0.36920(7) 0.0281(3) Uani d . 1 C
C5 0.49983(8) 0.30459(17) 0.40159(7) 0.0278(3) Uani d . 1 C
C6 0.45738(9) 0.2420(2) 0.46155(8) 0.0363(3) Uani d . 1 C
H6A 0.4756 0.1356 0.4840 0.044 Uiso calc R 1 H
C7 0.38800(10) 0.3379(2) 0.48793(8) 0.0451(4) Uani d . 1 C
H7A 0.3576 0.2982 0.5289 0.054 Uiso calc R 1 H
C8 0.36356(10) 0.4913(2) 0.45416(8) 0.0422(4) Uani d . 1 C
H8A 0.3159 0.5595 0.4710 0.051 Uiso calc R 1 H
C9 0.40988(10) 0.5434(2) 0.39540(8) 0.0404(4) Uani d . 1 C
H9A 0.3932 0.6500 0.3724 0.048 Uiso calc R 1 H
C10 0.65082(8) 0.32628(16) 0.34860(7) 0.0271(3) Uani d . 1 C
C11 0.64603(9) 0.43720(18) 0.28956(7) 0.0332(3) Uani d . 1 C
H11A 0.5965 0.4342 0.2563 0.040 Uiso calc R 1 H
C12 0.71530(10) 0.5528(2) 0.28022(8) 0.0409(4) Uani d . 1 C
H12A 0.7141 0.6297 0.2399 0.049 Uiso calc R 1 H
C13 0.78587(9) 0.5555(2) 0.32971(8) 0.0408(4) Uani d . 1 C
H13A 0.8334 0.6355 0.3248 0.049 Uiso calc R 1 H
C14 0.78572(9) 0.43999(19) 0.38630(8) 0.0365(3) Uani d . 1 C
H14A 0.8346 0.4407 0.4202 0.044 Uiso calc R 1 H

loop_
_atom_site_aniso_label
_atom_site_aniso_U_11
_atom_site_aniso_U_22
_atom_site_aniso_U_33
_atom_site_aniso_U_12
_atom_site_aniso_U_13
_atom_site_aniso_U_23
O1 0.0356(5) 0.0337(6) 0.0367(5) 0.0045(4) -0.0028(4) 0.0119(4)
N1 0.0257(7) 0.0235(8) 0.0284(8) 0.000 0.0033(6) 0.000
N2 0.0288(5) 0.0350(6) 0.0330(6) 0.0044(5) 0.0002(5) -0.0012(5)
N3 0.0393(6) 0.0329(6) 0.0340(6) 0.0083(5) 0.0042(5) 0.0034(5)
C1 0.0531(12) 0.0199(10) 0.0501(13) 0.000 0.0054(10) 0.000
C2 0.0412(7) 0.0266(7) 0.0400(8) 0.0029(6) 0.0032(6) 0.0064(6)
C3 0.0255(6) 0.0254(7) 0.0317(7) 0.0015(5) 0.0072(5) 0.0032(5)
C4 0.0292(6) 0.0259(7) 0.0292(7) 0.0026(5) 0.0003(5) 0.0059(5)
C5 0.0271(6) 0.0295(7) 0.0267(6) -0.0008(5) -0.0019(5) -0.0014(5)
C6 0.0354(7) 0.0376(8) 0.0359(8) 0.0001(6) 0.0031(6) 0.0056(6)
C7 0.0390(8) 0.0616(10) 0.0357(8) 0.0001(7) 0.0117(6) 0.0001(7)
C8 0.0363(7) 0.0542(10) 0.0361(8) 0.0113(7) 0.0031(6) -0.0089(7)
C9 0.0480(8) 0.0389(8) 0.0342(7) 0.0142(7) 0.0011(6) -0.0019(7)
C10 0.0260(6) 0.0264(6) 0.0291(7) 0.0033(5) 0.0036(5) -0.0027(5)
C11 0.0322(7) 0.0339(7) 0.0332(7) -0.0040(5) -0.0009(6) 0.0031(6)
C12 0.0404(8) 0.0437(9) 0.0387(8) -0.0096(6) 0.0020(6) 0.0081(7)
C13 0.0325(7) 0.0455(9) 0.0447(8) -0.0102(6) 0.0053(6) -0.0015(7)
C14 0.0263(6) 0.0425(8) 0.0405(8) -0.0002(6) -0.0015(6) -0.0054(6)

loop_
_atom_type_symbol
_atom_type_description
_atom_type_scat_dispersion_real
_atom_type_scat_dispersion_imag
_atom_type_scat_source
C C 0.0033 0.0016 'International Tables Vol C Tables 4.2.6.8 and 6.1.1.4'
H H 0.0000 0.0000 'International Tables Vol C Tables 4.2.6.8 and 6.1.1.4'
N N 0.0061 0.0033 'International Tables Vol C Tables 4.2.6.8 and 6.1.1.4'
O O 0.0106 0.0060 'International Tables Vol C Tables 4.2.6.8 and 6.1.1.4'

loop_
_geom_angle_atom_site_label_1
_geom_angle_atom_site_label_2
_geom_angle_atom_site_label_3
_geom_angle_site_symmetry_1
_geom_angle
C4 O1 H1 . 103.7(14)
C3 N1 C3 2_655 118.96(15)
C10 N2 C14 . 118.24(12)
C5 N3 C9 . 117.72(12)
C2 C1 C2 2_655 120.01(18)
C2 C1 H1A 2_655 120.0
C2 C1 H1A . 120.0
C1 C2 C3 . 118.27(14)
C1 C2 H2A . 120.9
C3 C2 H2A . 120.9
N1 C3 C2 . 122.25(13)
N1 C3 C4 . 116.72(11)
C2 C3 C4 . 120.97(12)
O1 C4 C3 . 107.90(10)
O1 C4 C10 . 108.58(10)
C3 C4 C10 . 113.90(10)
O1 C4 C5 . 108.76(10)
C3 C4 C5 . 108.36(10)
C10 C4 C5 . 109.23(10)
N3 C5 C6 . 122.59(12)
N3 C5 C4 . 117.13(11)
C6 C5 C4 . 120.27(11)
C7 C6 C5 . 118.53(14)
C7 C6 H6A . 120.7
C5 C6 H6A . 120.7
C8 C7 C6 . 119.15(14)
C8 C7 H7A . 120.4
C6 C7 H7A . 120.4
C9 C8 C7 . 118.16(13)
C9 C8 H8A . 120.9
C7 C8 H8A . 120.9
N3 C9 C8 . 123.85(14)
N3 C9 H9A . 118.1
C8 C9 H9A . 118.1
N2 C10 C11 . 122.43(12)
N2 C10 C4 . 113.09(11)
C11 C10 C4 . 124.38(11)
C10 C11 C12 . 118.31(12)
C10 C11 H11A . 120.8
C12 C11 H11A . 120.8
C13 C12 C11 . 119.64(14)
C13 C12 H12A . 120.2
C11 C12 H12A . 120.2
C14 C13 C12 . 118.25(13)
C14 C13 H13A . 120.9
C12 C13 H13A . 120.9
N2 C14 C13 . 123.11(13)
N2 C14 H14A . 118.4
C13 C14 H14A . 118.4

loop_
_geom_bond_atom_site_label_1
_geom_bond_atom_site_label_2
_geom_bond_site_symmetry_2
_geom_bond_distance
O1 C4 . 1.4164(15)
O1 H1 . 0.89(2)
N1 C3 2_655 1.3390(15)
N1 C3 . 1.3390(15)
N2 C10 . 1.3340(16)
N2 C14 . 1.3423(18)
N3 C5 . 1.3299(17)
N3 C9 . 1.3310(18)
C1 C2 2_655 1.3802(18)
C1 C2 . 1.3803(18)
C1 H1A . 0.950
C2 C3 . 1.3899(19)
C2 H2A . 0.950
C3 C4 . 1.5380(18)
C4 C10 . 1.5441(17)
C4 C5 . 1.5463(17)
C5 C6 . 1.3871(18)
C6 C7 . 1.383(2)
C6 H6A . 0.950
C7 C8 . 1.375(2)
C7 H7A . 0.950
C8 C9 . 1.373(2)
C8 H8A . 0.950
C9 H9A . 0.950
C10 C11 . 1.3830(19)
C11 C12 . 1.3852(19)
C11 H11A . 0.950
C12 C13 . 1.377(2)
C12 H12A . 0.950
C13 C14 . 1.371(2)
C13 H13A . 0.950
C14 H14A . 0.950

loop_
_geom_hbond_atom_site_label_D
_geom_hbond_atom_site_label_H
_geom_hbond_atom_site_label_A
_geom_hbond_distance_DH
_geom_hbond_distance_HA
_geom_hbond_distance_DA
_geom_hbond_angle_DHA
O1 H1 N2 0.89(2) 1.90(2) 2.5455(15) 127.9(19)

loop_
_geom_torsion_atom_site_label_1
_geom_torsion_atom_site_label_2
_geom_torsion_atom_site_label_3
_geom_torsion_atom_site_label_4
_geom_torsion_site_symmetry_1
_geom_torsion
C2 C1 C2 C3 2_655 0.33(8)
C3 N1 C3 C2 2_655 0.36(9)
C3 N1 C3 C4 2_655 -176.83(11)
C1 C2 C3 N1 . -0.71(18)
C1 C2 C3 C4 . 176.37(9)
N1 C3 C4 O1 . 178.34(9)
C2 C3 C4 O1 . 1.11(16)
N1 C3 C4 C10 . -61.04(13)
C2 C3 C4 C10 . 121.73(13)
N1 C3 C4 C5 . 60.74(12)
C2 C3 C4 C5 . -116.49(13)
C9 N3 C5 C6 . -0.2(2)
C9 N3 C5 C4 . 178.79(12)
O1 C4 C5 N3 . 160.75(11)
C3 C4 C5 N3 . -82.19(13)
C10 C4 C5 N3 . 42.41(15)
O1 C4 C5 C6 . -20.23(16)
C3 C4 C5 C6 . 96.83(14)
C10 C4 C5 C6 . -138.57(12)
N3 C5 C6 C7 . 0.4(2)
C4 C5 C6 C7 . -178.58(12)
C5 C6 C7 C8 . -0.1(2)
C6 C7 C8 C9 . -0.3(2)
C5 N3 C9 C8 . -0.3(2)
C7 C8 C9 N3 . 0.5(2)
C14 N2 C10 C11 . 1.20(19)
C14 N2 C10 C4 . -175.43(11)
O1 C4 C10 N2 . -15.72(14)
C3 C4 C10 N2 . -135.97(11)
C5 C4 C10 N2 . 102.73(12)
O1 C4 C10 C11 . 167.72(12)
C3 C4 C10 C11 . 47.47(17)
C5 C4 C10 C11 . -73.83(15)
N2 C10 C11 C12 . -0.6(2)
C4 C10 C11 C12 . 175.63(13)
C10 C11 C12 C13 . -0.6(2)
C11 C12 C13 C14 . 1.3(2)
C10 N2 C14 C13 . -0.5(2)
C12 C13 C14 N2 . -0.7(2)
